data_7126099
loop_
_publ_author_name
'Lohrey, Trevor D.'
'Fostvedt, Jade I.'
'Bergman, Robert G.'
'Arnold, John'

_publ_section_title
;
 Electron acceptors promote proton-hydride tautomerism in low valent
 rhenium \b-diketiminates.
;
_journal_issue 26
_journal_name_full 'Chemical communications (Cambridge, England)'
_journal_page_first 3761
_journal_page_last 3764
_journal_paper_doi 10.1039/c9cc09475j
_journal_volume 56
_journal_year 2020
_chemical_formula_moiety 'C35 H47 N2 O Re'
_chemical_formula_sum 'C35 H47 N2 O Re'
_chemical_formula_weight 697.94
_chemical_properties_physical Air-sensitive,Moisture-sensitive
_space_group_crystal_system monoclinic
_space_group_IT_number 14
_space_group_name_Hall '-P 2yn'
_space_group_name_H-M_alt 'P 1 21/n 1'
_atom_sites_solution_hydrogens geom
_atom_sites_solution_primary iterative
_atom_sites_solution_secondary difmap
_audit_creation_method SHELXL-2014/7
_audit_update_record
;
2019-07-24 deposited with the CCDC.	2020-02-20 downloaded from the CCDC.
;
_cell_angle_alpha 90
_cell_angle_beta 106.4060(10)
_cell_angle_gamma 90
_cell_formula_units_Z 4
_cell_length_a 10.1864(3)
_cell_length_b 25.6639(9)
_cell_length_c 12.2342(4)
_cell_measurement_reflns_used 56000
_cell_measurement_temperature 100(2)
_cell_measurement_theta_max 31.380
_cell_measurement_theta_min 2.287
_cell_volume 3068.08(17)
_computing_cell_refinement 'SAINT V8.38A Bruker, Madison WI'
_computing_data_collection 'Bruker APEX3 Bruker, Madison WI'
_computing_data_reduction 'SAINT V8.38A Bruker, Madison WI'
_computing_molecular_graphics ORTEP-32
_computing_publication_material WinGX
_computing_structure_refinement 'SHELXL-2014/7 (Sheldrick, 2014)'
_computing_structure_solution SHELXT
_diffrn_ambient_temperature 100(2)
_diffrn_detector_area_resol_mean 10.42
_diffrn_measured_fraction_theta_full 0.999
_diffrn_measured_fraction_theta_max 0.999
_diffrn_measurement_device_type 'Bruker D8 with PHOTON II CPAD detector'
_diffrn_measurement_method '\f and \w shutterless scans'
_diffrn_radiation_monochromator 'silicon 111'
_diffrn_radiation_type synchrotron
_diffrn_radiation_wavelength 0.7288
_diffrn_reflns_av_R_equivalents 0.0434
_diffrn_reflns_av_unetI/netI 0.0289
_diffrn_reflns_Laue_measured_fraction_full 0.999
_diffrn_reflns_Laue_measured_fraction_max 0.999
_diffrn_reflns_limit_h_max 14
_diffrn_reflns_limit_h_min -14
_diffrn_reflns_limit_k_max 36
_diffrn_reflns_limit_k_min -36
_diffrn_reflns_limit_l_max 17
_diffrn_reflns_limit_l_min -17
_diffrn_reflns_number 56000
_diffrn_reflns_point_group_measured_fraction_full 0.999
_diffrn_reflns_point_group_measured_fraction_max 0.999
_diffrn_reflns_theta_full 25.930
_diffrn_reflns_theta_max 31.380
_diffrn_reflns_theta_min 2.287
_diffrn_source 'Advanced Light Source, station 12.2.1'
_exptl_absorpt_coefficient_mu 4.224
_exptl_absorpt_correction_T_max 0.7462
_exptl_absorpt_correction_T_min 0.6421
_exptl_absorpt_correction_type multi-scan
_exptl_absorpt_process_details SADABS
_exptl_crystal_colour red
_exptl_crystal_density_diffrn 1.511
_exptl_crystal_description rod
_exptl_crystal_F_000 1416
_exptl_crystal_recrystallization_method 'Re-crystallisation from solvent: diethyl ether'
_exptl_crystal_size_max 0.120
_exptl_crystal_size_mid 0.030
_exptl_crystal_size_min 0.020
_refine_diff_density_max 1.575
_refine_diff_density_min -1.313
_refine_diff_density_rms 0.104
_refine_ls_extinction_method none
_refine_ls_goodness_of_fit_ref 1.035
_refine_ls_hydrogen_treatment constr
_refine_ls_matrix_type full
_refine_ls_number_parameters 362
_refine_ls_number_reflns 9381
_refine_ls_number_restraints 0
_refine_ls_restrained_S_all 1.035
_refine_ls_R_factor_all 0.0234
_refine_ls_R_factor_gt 0.0211
_refine_ls_shift/su_max 0.005
_refine_ls_shift/su_mean 0.000
_refine_ls_structure_factor_coef Fsqd
_refine_ls_weighting_details 'w=1/[\s^2^(Fo^2^)+(0.0151P)^2^+3.4883P] where P=(Fo^2^+2Fc^2^)/3'
_refine_ls_weighting_scheme calc
_refine_ls_wR_factor_gt 0.0488
_refine_ls_wR_factor_ref 0.0500
_reflns_Friedel_coverage 0.000
_reflns_number_gt 8706
_reflns_number_total 9381
_reflns_threshold_expression 'I > 2\s(I)'
_cod_data_source_file c9cc09475j3.cif
_cod_data_source_block shelx
_cod_depositor_comments
;
The following automatic conversions were performed:

data item '_atom_sites_solution_secondary' value 'diffmap' was
changed to 'difmap'.

Automatic conversion script
Id: cif_fix_values 7556 2019-12-06 15:28:31Z antanas 

 Adding full bibliography for 7126099--7126101.cif.
;
_cod_original_sg_symbol_H-M 'P 21/n'
_cod_database_code 7126099
_shelx_shelxl_version_number 2014/7
_shelx_space_group_comment
;
The symmetry employed for this shelxl refinement is uniquely defined
by the following loop, which should always be used as a source of
symmetry information in preference to the above space-group names.
They are only intended as comments.
;

loop_
_space_group_symop_operation_xyz
'x, y, z'
'-x+1/2, y+1/2, -z+1/2'
'-x, -y, -z'
'x-1/2, -y-1/2, z-1/2'

loop_
_atom_site_label
_atom_site_type_symbol
_atom_site_fract_x
_atom_site_fract_y
_atom_site_fract_z
_atom_site_U_iso_or_equiv
_atom_site_adp_type
_atom_site_occupancy
_atom_site_site_symmetry_order
_atom_site_calc_flag
_atom_site_refinement_flags_posn
_atom_site_refinement_flags_adp
_atom_site_refinement_flags_occupancy
_atom_site_disorder_assembly
_atom_site_disorder_group
C1 C 0.0489(2) 0.60607(9) 0.6322(2) 0.0270(5) Uani 1 1 d . . . . .
C2 C 0.1027(3) 0.71577(9) 0.6835(3) 0.0398(6) Uani 1 1 d . . . . .
H2 H 0.0139 0.7131 0.6938 0.048 Uiso 1 1 calc R U . . .
C3 C 0.2283(3) 0.71031(10) 0.7701(2) 0.0348(6) Uani 1 1 d . . . . .
H3 H 0.2395 0.7026 0.8482 0.042 Uiso 1 1 calc R U . . .
C4 C 0.3340(3) 0.71867(8) 0.7170(2) 0.0313(5) Uani 1 1 d . . . . .
H4 H 0.4294 0.7182 0.7544 0.038 Uiso 1 1 calc R U . . .
C5 C 0.2751(3) 0.72763(9) 0.6018(2) 0.0359(6) Uani 1 1 d . . . . .
H5 H 0.3236 0.7339 0.5472 0.043 Uiso 1 1 calc R U . . .
C6 C 0.1319(3) 0.72586(10) 0.5788(3) 0.0431(7) Uani 1 1 d . . . . .
H6 H 0.0669 0.7306 0.5067 0.052 Uiso 1 1 calc R U . . .
C7 C 0.40751(18) 0.60385(7) 0.86283(14) 0.0123(3) Uani 1 1 d . . . . .
C8 C 0.53947(19) 0.62600(7) 0.89045(15) 0.0141(3) Uani 1 1 d . . . . .
C9 C 0.6963(2) 0.58210(8) 0.7915(2) 0.0256(4) Uani 1 1 d . . . . .
H9A H 0.7567 0.5727 0.8666 0.038 Uiso 1 1 calc R U . . .
H9B H 0.7512 0.5882 0.7386 0.038 Uiso 1 1 calc R U . . .
H9C H 0.6314 0.5537 0.7628 0.038 Uiso 1 1 calc R U . . .
C10 C 0.6175(2) 0.63171(8) 0.80194(16) 0.0175(3) Uani 1 1 d . . . . .
H10 H 0.5490 0.6380 0.7266 0.021 Uiso 1 1 calc R U . . .
C11 C 0.7175(2) 0.67791(9) 0.8256(2) 0.0271(4) Uani 1 1 d . . . . .
H11A H 0.6693 0.7095 0.8374 0.041 Uiso 1 1 calc R U . . .
H11B H 0.7541 0.6829 0.7603 0.041 Uiso 1 1 calc R U . . .
H11C H 0.7929 0.6707 0.8939 0.041 Uiso 1 1 calc R U . . .
C12 C 0.5986(2) 0.64169(7) 1.00315(17) 0.0174(4) Uani 1 1 d . . . . .
H12 H 0.6880 0.6563 1.0239 0.021 Uiso 1 1 calc R U . . .
C13 C 0.5293(2) 0.63637(8) 1.08533(16) 0.0182(4) Uani 1 1 d . . . . .
H13 H 0.5702 0.6481 1.1610 0.022 Uiso 1 1 calc R U . . .
C14 C 0.4007(2) 0.61392(7) 1.05673(16) 0.0168(3) Uani 1 1 d . . . . .
H14 H 0.3540 0.6103 1.1135 0.020 Uiso 1 1 calc R U . . .
C15 C 0.33763(19) 0.59640(7) 0.94575(15) 0.0147(3) Uani 1 1 d . . . . .
C16 C 0.2053(2) 0.52197(9) 0.99769(18) 0.0250(4) Uani 1 1 d . . . . .
H16A H 0.2771 0.4983 0.9888 0.038 Uiso 1 1 calc R U . . .
H16B H 0.1170 0.5039 0.9760 0.038 Uiso 1 1 calc R U . . .
H16C H 0.2263 0.5332 1.0773 0.038 Uiso 1 1 calc R U . . .
C17 C 0.19855(19) 0.56982(8) 0.92083(16) 0.0178(4) Uani 1 1 d . . . . .
H17 H 0.1721 0.5577 0.8398 0.021 Uiso 1 1 calc R U . . .
C18 C 0.0876(2) 0.60753(10) 0.9357(2) 0.0283(5) Uani 1 1 d . . . . .
H18A H 0.1121 0.6201 1.0145 0.042 Uiso 1 1 calc R U . . .
H18B H -0.0005 0.5893 0.9184 0.042 Uiso 1 1 calc R U . . .
H18C H 0.0805 0.6371 0.8838 0.042 Uiso 1 1 calc R U . . .
C19 C 0.42280(19) 0.49889(7) 0.79811(17) 0.0175(3) Uani 1 1 d . . . . .
H19A H 0.4785 0.5154 0.8682 0.026 Uiso 1 1 calc R U . . .
H19B H 0.4822 0.4791 0.7627 0.026 Uiso 1 1 calc R U . . .
H19C H 0.3563 0.4753 0.8164 0.026 Uiso 1 1 calc R U . . .
C20 C 0.34806(18) 0.54026(7) 0.71667(15) 0.0129(3) Uani 1 1 d . . . . .
C21 C 0.2776(4) 0.52265(8) 0.60308(18) 0.0411(7) Uani 1 1 d . . . . .
H21A H 0.1819 0.5152 0.6022 0.062 Uiso 1 1 calc R U . . .
H21B H 0.3191 0.4889 0.5918 0.062 Uiso 1 1 calc R U . . .
C22 C 0.27170(18) 0.55425(7) 0.50388(15) 0.0133(3) Uani 1 1 d . . . . .
C23 C 0.2790(2) 0.52475(7) 0.39953(16) 0.0179(4) Uani 1 1 d . . . . .
H23A H 0.2806 0.5494 0.3388 0.027 Uiso 1 1 calc R U . . .
H23B H 0.1987 0.5021 0.3740 0.027 Uiso 1 1 calc R U . . .
H23C H 0.3623 0.5035 0.4178 0.027 Uiso 1 1 calc R U . . .
C24 C 0.24329(18) 0.63439(7) 0.40343(14) 0.0117(3) Uani 1 1 d . . . . .
C25 C 0.35927(18) 0.66045(7) 0.38953(15) 0.0130(3) Uani 1 1 d . . . . .
C26 C 0.5718(2) 0.60616(9) 0.4574(2) 0.0265(4) Uani 1 1 d . . . . .
H26A H 0.5208 0.5755 0.4700 0.040 Uiso 1 1 calc R U . . .
H26B H 0.6640 0.6055 0.5104 0.040 Uiso 1 1 calc R U . . .
H26C H 0.5781 0.6059 0.3789 0.040 Uiso 1 1 calc R U . . .
C27 C 0.49770(19) 0.65548(8) 0.47726(16) 0.0171(3) Uani 1 1 d . . . . .
H27 H 0.4818 0.6526 0.5540 0.021 Uiso 1 1 calc R U . . .
C28 C 0.5915(2) 0.70253(9) 0.4796(2) 0.0297(5) Uani 1 1 d . . . . .
H28A H 0.6188 0.7035 0.4089 0.045 Uiso 1 1 calc R U . . .
H28B H 0.6732 0.6995 0.5448 0.045 Uiso 1 1 calc R U . . .
H28C H 0.5424 0.7347 0.4864 0.045 Uiso 1 1 calc R U . . .
C29 C 0.3445(2) 0.68999(7) 0.29124(16) 0.0170(3) Uani 1 1 d . . . . .
H29 H 0.4216 0.7078 0.2802 0.020 Uiso 1 1 calc R U . . .
C30 C 0.2193(2) 0.69389(7) 0.20930(16) 0.0189(4) Uani 1 1 d . . . . .
H30 H 0.2110 0.7143 0.1429 0.023 Uiso 1 1 calc R U . . .
C31 C 0.1064(2) 0.66810(8) 0.22406(16) 0.0185(4) Uani 1 1 d . . . . .
H31 H 0.0207 0.6714 0.1679 0.022 Uiso 1 1 calc R U . . .
C32 C 0.11610(19) 0.63718(7) 0.32020(16) 0.0145(3) Uani 1 1 d . . . . .
C33 C -0.0549(2) 0.56819(9) 0.22775(19) 0.0282(5) Uani 1 1 d . . . . .
H33A H -0.0922 0.5876 0.1567 0.042 Uiso 1 1 calc R U . . .
H33B H -0.1255 0.5450 0.2408 0.042 Uiso 1 1 calc R U . . .
H33C H 0.0237 0.5474 0.2221 0.042 Uiso 1 1 calc R U . . .
C34 C -0.00891(19) 0.60670(8) 0.32764(17) 0.0190(4) Uani 1 1 d . . . . .
H34 H 0.0174 0.5860 0.3998 0.023 Uiso 1 1 calc R U . . .
C35 C -0.1277(2) 0.64241(10) 0.3316(2) 0.0283(5) Uani 1 1 d . . . . .
H35A H -0.0990 0.6653 0.3982 0.042 Uiso 1 1 calc R U . . .
H35B H -0.2056 0.6212 0.3371 0.042 Uiso 1 1 calc R U . . .
H35C H -0.1545 0.6635 0.2621 0.042 Uiso 1 1 calc R U . . .
N1 N 0.33959(15) 0.58904(6) 0.74581(12) 0.0118(3) Uani 1 1 d . . . . .
N2 N 0.25403(15) 0.60474(6) 0.50648(12) 0.0113(3) Uani 1 1 d . . . . .
O1 O -0.0570(2) 0.58672(9) 0.6268(2) 0.0557(6) Uani 1 1 d . . . . .
Re1 Re 0.20508(2) 0.64616(2) 0.64307(2) 0.01225(3) Uani 1 1 d . . . . .

loop_
_atom_site_aniso_label
_atom_site_aniso_U_11
_atom_site_aniso_U_22
_atom_site_aniso_U_33
_atom_site_aniso_U_23
_atom_site_aniso_U_13
_atom_site_aniso_U_12
C1 0.0200(10) 0.0221(10) 0.0442(13) -0.0036(9) 0.0177(9) 0.0003(8)
C2 0.0343(13) 0.0208(11) 0.072(2) -0.0109(11) 0.0273(13) 0.0075(10)
C3 0.0551(16) 0.0265(11) 0.0265(11) -0.0136(9) 0.0176(11) -0.0021(11)
C4 0.0318(12) 0.0163(10) 0.0437(14) -0.0115(9) 0.0074(10) -0.0013(9)
C5 0.0625(17) 0.0130(9) 0.0425(14) 0.0046(9) 0.0314(13) 0.0037(10)
C6 0.0534(17) 0.0220(11) 0.0446(15) 0.0112(10) -0.0012(13) 0.0166(11)
C7 0.0136(8) 0.0113(7) 0.0111(7) 0.0001(6) 0.0021(6) 0.0004(6)
C8 0.0153(8) 0.0123(8) 0.0149(8) 0.0022(6) 0.0045(6) 0.0009(6)
C9 0.0249(10) 0.0231(10) 0.0355(12) -0.0070(9) 0.0193(9) -0.0060(8)
C10 0.0162(8) 0.0206(9) 0.0156(8) 0.0016(7) 0.0041(7) -0.0046(7)
C11 0.0256(11) 0.0225(10) 0.0360(12) 0.0023(9) 0.0135(9) -0.0084(8)
C12 0.0166(9) 0.0167(8) 0.0169(9) 0.0004(6) 0.0015(7) -0.0019(7)
C13 0.0217(9) 0.0175(8) 0.0130(8) -0.0019(6) 0.0011(7) 0.0000(7)
C14 0.0187(9) 0.0188(9) 0.0134(8) 0.0011(6) 0.0052(7) 0.0024(7)
C15 0.0153(8) 0.0153(8) 0.0140(8) 0.0015(6) 0.0047(6) 0.0010(6)
C16 0.0232(10) 0.0320(11) 0.0198(9) 0.0034(8) 0.0060(8) -0.0098(9)
C17 0.0155(8) 0.0241(9) 0.0142(8) -0.0003(7) 0.0050(7) -0.0024(7)
C18 0.0167(9) 0.0428(13) 0.0261(11) -0.0050(9) 0.0072(8) 0.0021(9)
C19 0.0159(8) 0.0138(8) 0.0207(9) 0.0042(7) 0.0021(7) 0.0002(7)
C20 0.0131(8) 0.0120(7) 0.0138(8) 0.0008(6) 0.0041(6) -0.0003(6)
C21 0.094(2) 0.0102(9) 0.0139(9) -0.0001(7) 0.0068(11) 0.0042(11)
C22 0.0150(8) 0.0117(8) 0.0129(7) -0.0018(6) 0.0036(6) -0.0010(6)
C23 0.0268(10) 0.0128(8) 0.0148(8) -0.0018(6) 0.0072(7) 0.0012(7)
C24 0.0150(8) 0.0098(7) 0.0104(7) -0.0003(6) 0.0035(6) 0.0013(6)
C25 0.0149(8) 0.0112(7) 0.0134(8) -0.0023(6) 0.0049(6) 0.0001(6)
C26 0.0142(9) 0.0230(10) 0.0414(13) 0.0062(9) 0.0065(8) 0.0020(8)
C27 0.0133(8) 0.0226(9) 0.0152(8) -0.0001(7) 0.0036(6) -0.0027(7)
C28 0.0227(10) 0.0261(11) 0.0369(13) -0.0070(9) 0.0026(9) -0.0099(9)
C29 0.0223(9) 0.0138(8) 0.0171(8) -0.0006(6) 0.0090(7) -0.0025(7)
C30 0.0282(10) 0.0157(8) 0.0140(8) 0.0031(6) 0.0079(7) 0.0032(7)
C31 0.0201(9) 0.0196(9) 0.0140(8) 0.0019(7) 0.0017(7) 0.0041(7)
C32 0.0147(8) 0.0152(8) 0.0133(8) -0.0001(6) 0.0034(6) 0.0010(6)
C33 0.0215(10) 0.0325(12) 0.0265(11) -0.0042(9) 0.0001(8) -0.0072(9)
C34 0.0131(8) 0.0257(10) 0.0166(8) 0.0004(7) 0.0019(7) -0.0009(7)
C35 0.0147(9) 0.0405(13) 0.0284(11) 0.0025(9) 0.0042(8) 0.0020(9)
N1 0.0130(7) 0.0135(7) 0.0091(6) 0.0013(5) 0.0033(5) 0.0014(5)
N2 0.0122(6) 0.0115(6) 0.0100(6) 0.0007(5) 0.0030(5) 0.0009(5)
O1 0.0335(10) 0.0446(12) 0.1018(19) -0.0129(12) 0.0401(12) -0.0127(9)
Re1 0.01367(4) 0.01123(4) 0.01241(4) -0.00039(2) 0.00457(3) 0.00253(2)

loop_
_atom_type_symbol
_atom_type_description
_atom_type_scat_dispersion_real
_atom_type_scat_dispersion_imag
_atom_type_scat_source
C C 0.0034 0.0017 'Calculated using XDISP in WinGX (Farrugia, 1999)'
H H 0.0000 0.0000 'Calculated using XDISP in WinGX (Farrugia, 1999)'
N N 0.0065 0.0035 'Calculated using XDISP in WinGX (Farrugia, 1999)'
O O 0.0115 0.0064 'Calculated using XDISP in WinGX (Farrugia, 1999)'
Re Re -1.0625 7.5606 'Calculated using XDISP in WinGX (Farrugia, 1999)'

loop_
_geom_angle_atom_site_label_1
_geom_angle_atom_site_label_2
_geom_angle_atom_site_label_3
_geom_angle
_geom_angle_site_symmetry_1
_geom_angle_site_symmetry_3
_geom_angle_publ_flag
O1 C1 Re1 171.5(2) . . ?
C6 C2 C3 108.5(2) . . ?
C6 C2 Re1 73.20(14) . . ?
C3 C2 Re1 72.68(13) . . ?
C6 C2 H2 125.7 . . ?
C3 C2 H2 125.7 . . ?
Re1 C2 H2 120.2 . . ?
C2 C3 C4 106.4(2) . . ?
C2 C3 Re1 69.91(13) . . ?
C4 C3 Re1 74.79(13) . . ?
C2 C3 H3 126.8 . . ?
C4 C3 H3 126.8 . . ?
Re1 C3 H3 120.4 . . ?
C5 C4 C3 108.9(2) . . ?
C5 C4 Re1 72.58(14) . . ?
C3 C4 Re1 68.74(13) . . ?
C5 C4 H4 125.6 . . ?
C3 C4 H4 125.6 . . ?
Re1 C4 H4 124.7 . . ?
C4 C5 C6 108.9(2) . . ?
C4 C5 Re1 72.49(13) . . ?
C6 C5 Re1 69.37(14) . . ?
C4 C5 H5 125.5 . . ?
C6 C5 H5 125.5 . . ?
Re1 C5 H5 124.2 . . ?
C5 C6 C2 107.2(2) . . ?
C5 C6 Re1 74.69(14) . . ?
C2 C6 Re1 69.55(13) . . ?
C5 C6 H6 126.4 . . ?
C2 C6 H6 126.4 . . ?
Re1 C6 H6 121.1 . . ?
C15 C7 C8 121.61(16) . . ?
C15 C7 N1 118.52(15) . . ?
C8 C7 N1 119.86(15) . . ?
C12 C8 C7 117.93(17) . . ?
C12 C8 C10 120.52(17) . . ?
C7 C8 C10 121.54(16) . . ?
C10 C9 H9A 109.5 . . ?
C10 C9 H9B 109.5 . . ?
H9A C9 H9B 109.5 . . ?
C10 C9 H9C 109.5 . . ?
H9A C9 H9C 109.5 . . ?
H9B C9 H9C 109.5 . . ?
C8 C10 C9 111.78(16) . . ?
C8 C10 C11 113.11(17) . . ?
C9 C10 C11 108.83(17) . . ?
C8 C10 H10 107.6 . . ?
C9 C10 H10 107.6 . . ?
C11 C10 H10 107.6 . . ?
C10 C11 H11A 109.5 . . ?
C10 C11 H11B 109.5 . . ?
H11A C11 H11B 109.5 . . ?
C10 C11 H11C 109.5 . . ?
H11A C11 H11C 109.5 . . ?
H11B C11 H11C 109.5 . . ?
C13 C12 C8 121.32(18) . . ?
C13 C12 H12 119.3 . . ?
C8 C12 H12 119.3 . . ?
C14 C13 C12 119.79(18) . . ?
C14 C13 H13 120.1 . . ?
C12 C13 H13 120.1 . . ?
C13 C14 C15 121.38(17) . . ?
C13 C14 H14 119.3 . . ?
C15 C14 H14 119.3 . . ?
C14 C15 C7 117.91(17) . . ?
C14 C15 C17 118.89(16) . . ?
C7 C15 C17 123.20(16) . . ?
C17 C16 H16A 109.5 . . ?
C17 C16 H16B 109.5 . . ?
H16A C16 H16B 109.5 . . ?
C17 C16 H16C 109.5 . . ?
H16A C16 H16C 109.5 . . ?
H16B C16 H16C 109.5 . . ?
C15 C17 C16 110.90(16) . . ?
C15 C17 C18 111.56(17) . . ?
C16 C17 C18 109.76(17) . . ?
C15 C17 H17 108.2 . . ?
C16 C17 H17 108.2 . . ?
C18 C17 H17 108.2 . . ?
C17 C18 H18A 109.5 . . ?
C17 C18 H18B 109.5 . . ?
H18A C18 H18B 109.5 . . ?
C17 C18 H18C 109.5 . . ?
H18A C18 H18C 109.5 . . ?
H18B C18 H18C 109.5 . . ?
C20 C19 H19A 109.5 . . ?
C20 C19 H19B 109.5 . . ?
H19A C19 H19B 109.5 . . ?
C20 C19 H19C 109.5 . . ?
H19A C19 H19C 109.5 . . ?
H19B C19 H19C 109.5 . . ?
N1 C20 C21 120.48(17) . . ?
N1 C20 C19 123.55(16) . . ?
C21 C20 C19 115.89(17) . . ?
C20 C21 C22 121.5(2) . . ?
C20 C21 H21A 106.9 . . ?
C22 C21 H21A 106.9 . . ?
C20 C21 H21B 106.9 . . ?
C22 C21 H21B 106.9 . . ?
H21A C21 H21B 106.7 . . ?
N2 C22 C21 120.50(17) . . ?
N2 C22 C23 123.96(16) . . ?
C21 C22 C23 115.44(16) . . ?
C22 C23 H23A 109.5 . . ?
C22 C23 H23B 109.5 . . ?
H23A C23 H23B 109.5 . . ?
C22 C23 H23C 109.5 . . ?
H23A C23 H23C 109.5 . . ?
H23B C23 H23C 109.5 . . ?
C32 C24 C25 121.41(16) . . ?
C32 C24 N2 118.97(16) . . ?
C25 C24 N2 119.61(15) . . ?
C29 C25 C24 118.20(17) . . ?
C29 C25 C27 120.57(17) . . ?
C24 C25 C27 121.21(16) . . ?
C27 C26 H26A 109.5 . . ?
C27 C26 H26B 109.5 . . ?
H26A C26 H26B 109.5 . . ?
C27 C26 H26C 109.5 . . ?
H26A C26 H26C 109.5 . . ?
H26B C26 H26C 109.5 . . ?
C25 C27 C26 111.04(16) . . ?
C25 C27 C28 113.34(17) . . ?
C26 C27 C28 108.77(17) . . ?
C25 C27 H27 107.8 . . ?
C26 C27 H27 107.8 . . ?
C28 C27 H27 107.8 . . ?
C27 C28 H28A 109.5 . . ?
C27 C28 H28B 109.5 . . ?
H28A C28 H28B 109.5 . . ?
C27 C28 H28C 109.5 . . ?
H28A C28 H28C 109.5 . . ?
H28B C28 H28C 109.5 . . ?
C30 C29 C25 121.11(18) . . ?
C30 C29 H29 119.4 . . ?
C25 C29 H29 119.4 . . ?
C31 C30 C29 120.05(17) . . ?
C31 C30 H30 120.0 . . ?
C29 C30 H30 120.0 . . ?
C30 C31 C32 121.17(18) . . ?
C30 C31 H31 119.4 . . ?
C32 C31 H31 119.4 . . ?
C31 C32 C24 118.02(17) . . ?
C31 C32 C34 118.75(17) . . ?
C24 C32 C34 123.18(16) . . ?
C34 C33 H33A 109.5 . . ?
C34 C33 H33B 109.5 . . ?
H33A C33 H33B 109.5 . . ?
C34 C33 H33C 109.5 . . ?
H33A C33 H33C 109.5 . . ?
H33B C33 H33C 109.5 . . ?
C32 C34 C35 112.17(17) . . ?
C32 C34 C33 110.82(16) . . ?
C35 C34 C33 110.14(17) . . ?
C32 C34 H34 107.8 . . ?
C35 C34 H34 107.8 . . ?
C33 C34 H34 107.8 . . ?
C34 C35 H35A 109.5 . . ?
C34 C35 H35B 109.5 . . ?
H35A C35 H35B 109.5 . . ?
C34 C35 H35C 109.5 . . ?
H35A C35 H35C 109.5 . . ?
H35B C35 H35C 109.5 . . ?
C20 N1 C7 117.90(15) . . ?
C20 N1 Re1 124.85(12) . . ?
C7 N1 Re1 116.39(11) . . ?
C22 N2 C24 118.37(15) . . ?
C22 N2 Re1 124.78(12) . . ?
C24 N2 Re1 115.99(11) . . ?
C1 Re1 N1 93.16(8) . . ?
C1 Re1 N2 92.99(8) . . ?
N1 Re1 N2 82.43(5) . . ?
C1 Re1 C2 90.85(10) . . ?
N1 Re1 C2 133.44(9) . . ?
N2 Re1 C2 143.64(9) . . ?
C1 Re1 C3 112.12(10) . . ?
N1 Re1 C3 99.85(8) . . ?
N2 Re1 C3 154.50(8) . . ?
C2 Re1 C3 37.41(11) . . ?
C1 Re1 C6 106.59(11) . . ?
N1 Re1 C6 156.91(9) . . ?
N2 Re1 C6 107.77(9) . . ?
C2 Re1 C6 37.25(11) . . ?
C3 Re1 C6 61.98(11) . . ?
C1 Re1 C4 148.25(9) . . ?
N1 Re1 C4 97.03(8) . . ?
N2 Re1 C4 118.09(8) . . ?
C2 Re1 C4 60.64(10) . . ?
C3 Re1 C4 36.46(9) . . ?
C6 Re1 C4 59.88(10) . . ?
C1 Re1 C5 142.41(10) . . ?
N1 Re1 C5 124.00(9) . . ?
N2 Re1 C5 97.10(7) . . ?
C2 Re1 C5 60.55(10) . . ?
C3 Re1 C5 60.40(9) . . ?
C6 Re1 C5 35.94(11) . . ?
C4 Re1 C5 34.93(10) . . ?

loop_
_geom_bond_atom_site_label_1
_geom_bond_atom_site_label_2
_geom_bond_distance
_geom_bond_site_symmetry_2
_geom_bond_publ_flag
C1 O1 1.173(3) . ?
C1 Re1 1.868(2) . ?
C2 C6 1.418(4) . ?
C2 C3 1.419(4) . ?
C2 Re1 2.194(2) . ?
C2 H2 0.9500 . ?
C3 C4 1.422(4) . ?
C3 Re1 2.230(2) . ?
C3 H3 0.9500 . ?
C4 C5 1.387(4) . ?
C4 Re1 2.309(2) . ?
C4 H4 0.9500 . ?
C5 C6 1.406(4) . ?
C5 Re1 2.310(2) . ?
C5 H5 0.9500 . ?
C6 Re1 2.242(2) . ?
C6 H6 0.9500 . ?
C7 C15 1.407(2) . ?
C7 C8 1.410(2) . ?
C7 N1 1.454(2) . ?
C8 C12 1.399(3) . ?
C8 C10 1.521(3) . ?
C9 C10 1.529(3) . ?
C9 H9A 0.9800 . ?
C9 H9B 0.9800 . ?
C9 H9C 0.9800 . ?
C10 C11 1.536(3) . ?
C10 H10 1.0000 . ?
C11 H11A 0.9800 . ?
C11 H11B 0.9800 . ?
C11 H11C 0.9800 . ?
C12 C13 1.389(3) . ?
C12 H12 0.9500 . ?
C13 C14 1.383(3) . ?
C13 H13 0.9500 . ?
C14 C15 1.402(3) . ?
C14 H14 0.9500 . ?
C15 C17 1.524(3) . ?
C16 C17 1.536(3) . ?
C16 H16A 0.9800 . ?
C16 H16B 0.9800 . ?
C16 H16C 0.9800 . ?
C17 C18 1.537(3) . ?
C17 H17 1.0000 . ?
C18 H18A 0.9800 . ?
C18 H18B 0.9800 . ?
C18 H18C 0.9800 . ?
C19 C20 1.507(2) . ?
C19 H19A 0.9800 . ?
C19 H19B 0.9800 . ?
C19 H19C 0.9800 . ?
C20 N1 1.311(2) . ?
C20 C21 1.445(3) . ?
C21 C22 1.447(3) . ?
C21 H21A 0.9900 . ?
C21 H21B 0.9900 . ?
C22 N2 1.310(2) . ?
C22 C23 1.504(2) . ?
C23 H23A 0.9800 . ?
C23 H23B 0.9800 . ?
C23 H23C 0.9800 . ?
C24 C32 1.405(3) . ?
C24 C25 1.409(2) . ?
C24 N2 1.450(2) . ?
C25 C29 1.393(3) . ?
C25 C27 1.517(3) . ?
C26 C27 1.528(3) . ?
C26 H26A 0.9800 . ?
C26 H26B 0.9800 . ?
C26 H26C 0.9800 . ?
C27 C28 1.535(3) . ?
C27 H27 1.0000 . ?
C28 H28A 0.9800 . ?
C28 H28B 0.9800 . ?
C28 H28C 0.9800 . ?
C29 C30 1.386(3) . ?
C29 H29 0.9500 . ?
C30 C31 1.382(3) . ?
C30 H30 0.9500 . ?
C31 C32 1.399(3) . ?
C31 H31 0.9500 . ?
C32 C34 1.519(3) . ?
C33 C34 1.538(3) . ?
C33 H33A 0.9800 . ?
C33 H33B 0.9800 . ?
C33 H33C 0.9800 . ?
C34 C35 1.530(3) . ?
C34 H34 1.0000 . ?
C35 H35A 0.9800 . ?
C35 H35B 0.9800 . ?
C35 H35C 0.9800 . ?
N1 Re1 2.1526(15) . ?
N2 Re1 2.1546(14) . ?
